data_2213318
loop_
_publ_author_name
'Copolovici, Dana'
'Silvestru, Cristian'
'Varga, Richard A.'

_publ_section_title
;
 4-Benzylmorpholin-4-ium chloride
;
_journal_coeditor_code GG3089
_journal_issue 5
_journal_name_full 'Acta Crystallographica Section E'
_journal_page_first o2465
_journal_page_last o2465
_journal_paper_doi 10.1107/S1600536807017060
_journal_volume 63
_journal_year 2007
_chemical_formula_iupac 'C11 H16 N O +, Cl -'
_chemical_formula_moiety 'C11 H16 N O +, Cl -'
_chemical_formula_sum 'C11 H16 Cl N O'
_chemical_formula_weight 213.70
_chemical_melting_point 518
_chemical_name_systematic
;
4-Benzylmorpholin-4-ium chloride
;
_space_group_IT_number 14
_symmetry_cell_setting monoclinic
_symmetry_space_group_name_Hall '-P 2yn'
_symmetry_space_group_name_H-M 'P 1 21/n 1'
_atom_sites_solution_hydrogens geom
_atom_sites_solution_primary direct
_atom_sites_solution_secondary difmap
_audit_creation_method SHELXL-97
_cell_angle_alpha 90
_cell_angle_beta 90.958(2)
_cell_angle_gamma 90
_cell_formula_units_Z 4
_cell_length_a 7.0181(6)
_cell_length_b 9.3458(9)
_cell_length_c 17.3003(16)
_cell_measurement_reflns_used 4130
_cell_measurement_temperature 297(2)
_cell_measurement_theta_max 27.85
_cell_measurement_theta_min 2.35
_cell_volume 1134.56(18)
_computing_cell_refinement 'SMART (Bruker, 2000)'
_computing_data_collection 'SMART (Bruker, 2000)'
_computing_data_reduction 'SAINT-Plus (Bruker, 2000)'
_computing_molecular_graphics 'ORTEP-3 (Farrugia, 1997) and DIAMOND 3 (Brandenburg, 2006)'
_computing_publication_material 'publCIF (Westrip, 2007)'
_computing_structure_refinement 'SHELXTL (Bruker, 2001)'
_computing_structure_solution 'SHELXTL (Bruker, 2001)'
_diffrn_ambient_temperature 297(2)
_diffrn_measured_fraction_theta_full 1.00
_diffrn_measured_fraction_theta_max 1.00
_diffrn_measurement_device_type 'Bruker SMART CCD area-detector'
_diffrn_measurement_method '\f and \w'
_diffrn_radiation_monochromator graphite
_diffrn_radiation_source 'fine-focus sealed tube'
_diffrn_radiation_type MoK\a
_diffrn_radiation_wavelength 0.71073
_diffrn_reflns_av_R_equivalents 0.0362
_diffrn_reflns_av_sigmaI/netI 0.0275
_diffrn_reflns_limit_h_max 8
_diffrn_reflns_limit_h_min -8
_diffrn_reflns_limit_k_max 11
_diffrn_reflns_limit_k_min -11
_diffrn_reflns_limit_l_max 21
_diffrn_reflns_limit_l_min -21
_diffrn_reflns_number 11765
_diffrn_reflns_theta_full 26.4
_diffrn_reflns_theta_max 26.37
_diffrn_reflns_theta_min 2.35
_exptl_absorpt_coefficient_mu 0.306
_exptl_absorpt_correction_T_max 0.947
_exptl_absorpt_correction_T_min 0.865
_exptl_absorpt_correction_type multi-scan
_exptl_absorpt_process_details '(SADABS; Bruker, 2001)'
_exptl_crystal_colour colourless
_exptl_crystal_density_diffrn 1.251
_exptl_crystal_density_method 'not measured'
_exptl_crystal_description block
_exptl_crystal_F_000 456
_exptl_crystal_size_max 0.49
_exptl_crystal_size_mid 0.34
_exptl_crystal_size_min 0.18
_refine_diff_density_max 0.20
_refine_diff_density_min -0.21
_refine_ls_extinction_method none
_refine_ls_goodness_of_fit_ref 1.165
_refine_ls_hydrogen_treatment mixed
_refine_ls_matrix_type full
_refine_ls_number_parameters 131
_refine_ls_number_reflns 2321
_refine_ls_number_restraints 0
_refine_ls_restrained_S_all 1.165
_refine_ls_R_factor_all 0.0520
_refine_ls_R_factor_gt 0.0481
_refine_ls_shift/su_max 0.001
_refine_ls_shift/su_mean 0.000
_refine_ls_structure_factor_coef Fsqd
_refine_ls_weighting_details 'calc w=1/[\s^2^(Fo^2^)+(0.0345P)^2^+0.5699P] where P=(Fo^2^+2Fc^2^)/3'
_refine_ls_weighting_scheme calc
_refine_ls_wR_factor_gt 0.1070
_refine_ls_wR_factor_ref 0.1093
_reflns_number_gt 2180
_reflns_number_total 2321
_reflns_threshold_expression I>2\s(I)
_cod_data_source_file gg3089.cif
_cod_data_source_block I
_cod_depositor_comments
;
The following automatic conversions were performed:
'_symmetry_cell_setting' value 'Monoclinic' changed to 'monoclinic'
according to '/home/saulius/struct/CIF-dictionaries/cif_core.dic'
dictionary named 'cif_core.dic' version 2.4.1 from 2010-06-29.

Automatic conversion script
Id: cif_fix_enum 1527 2010-12-29 10:47:43Z saulius 

The following automatic conversions were performed:

'_symmetry_cell_setting' value 'Monoclinic' changed to 'monoclinic'
according to /home/saulius/struct/CIF-dictionaries/cif_core.dic
dictionary named 'cif_core.dic' version 2.4.1 from 2010-06-29.

Automatic conversion script
Id: cif_fix_values 1715 2011-07-08 13:25:40Z adriana 
;
_cod_original_sg_symbol_Hall '-P 2yn '
_cod_original_sg_symbol_H-M 'P 21/n '
_cod_database_code 2213318
_cod_database_fobs_code 2213318

loop_
_symmetry_equiv_pos_as_xyz
'x, y, z'
'-x+1/2, y+1/2, -z+1/2'
'-x, -y, -z'
'x-1/2, -y-1/2, z-1/2'

loop_
_atom_site_type_symbol
_atom_site_label
_atom_site_fract_x
_atom_site_fract_y
_atom_site_fract_z
_atom_site_U_iso_or_equiv
_atom_site_adp_type
_atom_site_calc_flag
_atom_site_refinement_flags
_atom_site_occupancy
C C1 0.4842(3) 0.5884(2) 0.61068(11) 0.0375(4) Uani d . 1
C C2 0.3416(4) 0.6760(3) 0.58221(13) 0.0550(6) Uani d . 1
H H2 0.2207 0.6723 0.6033 0.066 Uiso calc R 1
C C3 0.3779(5) 0.7696(3) 0.52235(15) 0.0745(8) Uani d . 1
H H3 0.2813 0.8286 0.5034 0.089 Uiso calc R 1
C C4 0.5550(5) 0.7758(3) 0.49090(14) 0.0714(8) Uani d . 1
H H4 0.5789 0.8393 0.4508 0.086 Uiso calc R 1
C C5 0.6962(4) 0.6889(3) 0.51822(14) 0.0624(7) Uani d . 1
H H5 0.8164 0.6928 0.4965 0.075 Uiso calc R 1
C C6 0.6620(3) 0.5954(3) 0.57785(12) 0.0481(5) Uani d . 1
H H6 0.7595 0.5364 0.5962 0.058 Uiso calc R 1
C C7 0.4460(3) 0.4873(2) 0.67572(11) 0.0380(4) Uani d . 1
H H7A 0.4997 0.3946 0.6635 0.046 Uiso calc R 1
H H7B 0.3094 0.4755 0.6805 0.046 Uiso calc R 1
C C8 0.4605(3) 0.68275(19) 0.77400(11) 0.0344(4) Uani d . 1
H H8A 0.3224 0.6837 0.7756 0.041 Uiso calc R 1
H H8B 0.5003 0.7520 0.7358 0.041 Uiso calc R 1
C C9 0.5421(3) 0.7227(2) 0.85218(11) 0.0427(5) Uani d . 1
H H9A 0.6798 0.7282 0.8493 0.051 Uiso calc R 1
H H9B 0.4952 0.8164 0.8667 0.051 Uiso calc R 1
C C10 0.5645(3) 0.4847(2) 0.89033(12) 0.0462(5) Uani d . 1
H H10A 0.5334 0.4170 0.9307 0.055 Uiso calc R 1
H H10B 0.7022 0.4896 0.8871 0.055 Uiso calc R 1
C C11 0.4822(3) 0.4336(2) 0.81445(11) 0.0404(5) Uani d . 1
H H11A 0.5345 0.3405 0.8021 0.049 Uiso calc R 1
H H11B 0.3450 0.4239 0.8183 0.049 Uiso calc R 1
Cl Cl1 0.96354(7) 0.55740(6) 0.75391(3) 0.04869(18) Uani d . 1
N N1 0.5280(2) 0.53743(15) 0.75195(8) 0.0298(3) Uani d . 1
O O1 0.4920(2) 0.62161(16) 0.90967(8) 0.0474(4) Uani d . 1
H H1 0.653(3) 0.539(2) 0.7483(11) 0.035(5) Uiso d . 1

loop_
_atom_site_aniso_label
_atom_site_aniso_U_11
_atom_site_aniso_U_22
_atom_site_aniso_U_33
_atom_site_aniso_U_12
_atom_site_aniso_U_13
_atom_site_aniso_U_23
C1 0.0425(10) 0.0391(10) 0.0307(9) -0.0011(8) -0.0046(8) -0.0078(8)
C2 0.0561(14) 0.0662(15) 0.0426(12) 0.0132(12) -0.0063(10) -0.0028(11)
C3 0.104(2) 0.0709(18) 0.0483(14) 0.0241(17) -0.0155(15) 0.0058(13)
C4 0.122(3) 0.0585(16) 0.0336(12) -0.0110(16) -0.0023(14) 0.0046(11)
C5 0.0741(17) 0.0709(17) 0.0426(12) -0.0183(14) 0.0092(12) -0.0018(12)
C6 0.0469(12) 0.0565(13) 0.0411(11) -0.0007(10) 0.0011(9) -0.0041(10)
C7 0.0377(10) 0.0376(10) 0.0387(10) -0.0044(8) -0.0013(8) -0.0083(8)
C8 0.0358(10) 0.0286(9) 0.0388(10) -0.0001(7) -0.0007(8) -0.0012(7)
C9 0.0502(12) 0.0367(10) 0.0412(11) -0.0036(9) -0.0002(9) -0.0056(9)
C10 0.0529(12) 0.0467(12) 0.0390(11) 0.0001(10) 0.0021(9) 0.0094(9)
C11 0.0473(11) 0.0307(10) 0.0434(11) -0.0041(8) 0.0053(9) 0.0050(8)
Cl1 0.0277(3) 0.0459(3) 0.0725(4) -0.0008(2) 0.0016(2) 0.0025(3)
N1 0.0263(8) 0.0293(8) 0.0339(8) -0.0013(6) 0.0019(6) 0.0002(6)
O1 0.0565(9) 0.0516(9) 0.0343(7) -0.0019(7) 0.0076(6) -0.0022(6)

loop_
_atom_type_symbol
_atom_type_description
_atom_type_scat_dispersion_real
_atom_type_scat_dispersion_imag
_atom_type_scat_source
C C 0.0033 0.0016 'International Tables Vol C Tables 4.2.6.8 and 6.1.1.4'
H H 0.0000 0.0000 'International Tables Vol C Tables 4.2.6.8 and 6.1.1.4'
N N 0.0061 0.0033 'International Tables Vol C Tables 4.2.6.8 and 6.1.1.4'
O O 0.0106 0.0060 'International Tables Vol C Tables 4.2.6.8 and 6.1.1.4'
Cl Cl 0.1484 0.1585 'International Tables Vol C Tables 4.2.6.8 and 6.1.1.4'

loop_
_geom_angle_atom_site_label_1
_geom_angle_atom_site_label_2
_geom_angle_atom_site_label_3
_geom_angle
_geom_angle_publ_flag
C2 C1 C6 118.7(2) no
C2 C1 C7 120.37(19) no
C6 C1 C7 120.88(18) no
C1 C2 C3 120.1(2) no
C1 C2 H2 119.9 no
C3 C2 H2 119.9 no
C4 C3 C2 120.4(3) no
C4 C3 H3 119.8 no
C2 C3 H3 119.8 no
C5 C4 C3 119.9(2) no
C5 C4 H4 120.0 no
C3 C4 H4 120.0 no
C4 C5 C6 120.3(3) no
C4 C5 H5 119.8 no
C6 C5 H5 119.8 no
C5 C6 C1 120.5(2) no
C5 C6 H6 119.7 no
C1 C6 H6 119.7 no
C1 C7 N1 113.07(15) no
C1 C7 H7A 109.0 no
N1 C7 H7A 109.0 no
C1 C7 H7B 109.0 no
N1 C7 H7B 109.0 no
H7A C7 H7B 107.8 no
N1 C8 C9 109.75(15) no
N1 C8 H8A 109.7 no
C9 C8 H8A 109.7 no
N1 C8 H8B 109.7 no
C9 C8 H8B 109.7 no
H8A C8 H8B 108.2 no
O1 C9 C8 111.65(16) no
O1 C9 H9A 109.3 no
C8 C9 H9A 109.3 no
O1 C9 H9B 109.3 no
C8 C9 H9B 109.3 no
H9A C9 H9B 108.0 no
O1 C10 C11 111.00(17) no
O1 C10 H10A 109.4 no
C11 C10 H10A 109.4 no
O1 C10 H10B 109.4 no
C11 C10 H10B 109.4 no
H10A C10 H10B 108.0 no
N1 C11 C10 109.97(16) no
N1 C11 H11A 109.7 no
C10 C11 H11A 109.7 no
N1 C11 H11B 109.7 no
C10 C11 H11B 109.7 no
H11A C11 H11B 108.2 no
C8 N1 C11 109.52(14) no
C8 N1 C7 112.93(14) no
C11 N1 C7 110.42(14) no
C8 N1 H1 109.0(13) no
C11 N1 H1 106.8(13) no
C7 N1 H1 107.9(13) no
C10 O1 C9 109.93(15) no

loop_
_geom_bond_atom_site_label_1
_geom_bond_atom_site_label_2
_geom_bond_distance
_geom_bond_publ_flag
C1 C2 1.378(3) no
C1 C6 1.381(3) no
C1 C7 1.497(3) no
C2 C3 1.382(4) no
C2 H2 0.9300 no
C3 C4 1.366(4) no
C3 H3 0.9300 no
C4 C5 1.359(4) no
C4 H4 0.9300 no
C5 C6 1.376(3) no
C5 H5 0.9300 no
C6 H6 0.9300 no
C7 N1 1.505(2) no
C7 H7A 0.9700 no
C7 H7B 0.9700 no
C8 N1 1.490(2) no
C8 C9 1.507(3) no
C8 H8A 0.9700 no
C8 H8B 0.9700 no
C9 O1 1.420(2) no
C9 H9A 0.9700 no
C9 H9B 0.9700 no
C10 O1 1.419(3) no
C10 C11 1.504(3) no
C10 H10A 0.9700 no
C10 H10B 0.9700 no
C11 N1 1.492(2) no
C11 H11A 0.9700 no
C11 H11B 0.9700 no
N1 H1 0.88(2) no

loop_
_geom_hbond_atom_site_label_D
_geom_hbond_atom_site_label_H
_geom_hbond_atom_site_label_A
_geom_hbond_site_symmetry_A
_geom_hbond_distance_DH
_geom_hbond_distance_HA
_geom_hbond_distance_DA
_geom_hbond_angle_DHA
_geom_hbond_publ_flag
N1 H1 Cl1 . 0.88(2) 2.19(2) 3.062(2) 172(2) yes
C7 H7B Cl1 1_455 0.97 2.86 3.725(2) 149 yes
C8 H8A Cl1 1_455 0.97 2.80 3.690(2) 153 yes
C8 H8B Cl1 2_656 0.97 2.87 3.576(2) 130 yes
C11 H11A Cl1 2_646 0.97 2.82 3.731(2) 157 yes

loop_
_geom_torsion_atom_site_label_1
_geom_torsion_atom_site_label_2
_geom_torsion_atom_site_label_3
_geom_torsion_atom_site_label_4
_geom_torsion
_geom_torsion_publ_flag
C6 C1 C2 C3 -0.5(3) no
C7 C1 C2 C3 179.7(2) no
C1 C2 C3 C4 0.1(4) no
C2 C3 C4 C5 0.4(4) no
C3 C4 C5 C6 -0.5(4) no
C4 C5 C6 C1 0.0(4) no
C2 C1 C6 C5 0.5(3) no
C7 C1 C6 C5 -179.80(19) no
C2 C1 C7 N1 -104.2(2) no
C6 C1 C7 N1 76.1(2) no
N1 C8 C9 O1 -57.6(2) no
O1 C10 C11 N1 58.7(2) no
C9 C8 N1 C11 54.2(2) no
C9 C8 N1 C7 177.69(15) no
C10 C11 N1 C8 -55.0(2) no
C10 C11 N1 C7 -179.95(16) no
C1 C7 N1 C8 56.0(2) no
C1 C7 N1 C11 179.01(16) no
C11 C10 O1 C9 -61.0(2) no
C8 C9 O1 C10 60.6(2) no

loop_
_cod_related_entry_id
_cod_related_entry_database
_cod_related_entry_code
1 ChemSpider 2125613
